data_1505259
loop_
_publ_author_name
'Conreaux, David'
'Bossharth, Emmanuel'
'Monteiro, Nuno'
'Desbordes, Philippe'
'Vors, Jean-Pierre'
'Balme, Genevi\`eve'

_publ_section_title
;
 Flexible strategy for differentially 3,5-disubstituted
 4-oxypyridin-2(1H)-ones based on site-selective Pd-catalyzed
 cross-coupling reactions.
;
_journal_issue 2
_journal_name_full 'Organic letters'
_journal_page_first 271
_journal_page_last 274
_journal_paper_doi 10.1021/ol062721u
_journal_volume 9
_journal_year 2007
_chemical_formula_moiety 'C14 H14 I1 N1 O3'
_chemical_formula_sum 'C14 H14 I N O3'
_chemical_formula_weight 371.17
_space_group_IT_number 14
_symmetry_cell_setting monoclinic
_symmetry_space_group_name_Hall '-P 2ybc'
_symmetry_space_group_name_H-M 'P 1 21/c 1'
_atom_sites_solution_hydrogens geom
_atom_sites_solution_primary direct
_audit_creation_date 06-03-09
_audit_creation_method CRYSTALS_ver_12.83
_cell_angle_alpha 90
_cell_angle_beta 126.758(5)
_cell_angle_gamma 90
_cell_formula_units_Z 4
_cell_length_a 7.296(5)
_cell_length_b 26.087(5)
_cell_length_c 9.364(5)
_cell_measurement_reflns_used 0
_cell_measurement_temperature 293
_cell_measurement_theta_max 0
_cell_measurement_theta_min 0
_cell_volume 1427.9(13)
_computing_cell_refinement 'DENZO/SCALEPACK (Otwinowski & Minor, 1997)'
_computing_data_collection 'COLLECT (Nonius, 1997-2001).'
_computing_data_reduction 'DENZO/SCALEPACK (Otwinowski & Minor, 1997)'
_computing_molecular_graphics 'CAMERON (Watkin et al., 1996)'
_computing_publication_material 'CRYSTALS (Betteridge et al., 2003)'
_computing_structure_refinement 'CRYSTALS (Betteridge et al., 2003)'
_computing_structure_solution 'SIR97 (Altomare et al., 1999)'
_diffrn_ambient_temperature 293
_diffrn_measured_fraction_theta_full 0.971
_diffrn_measured_fraction_theta_max 0.971
_diffrn_measurement_device_type 'Nonius KappaCCD'
_diffrn_measurement_method '\f & \w scans'
_diffrn_radiation_monochromator graphite
_diffrn_radiation_type 'Mo K\a'
_diffrn_radiation_wavelength 0.71069
_diffrn_reflns_av_R_equivalents 0.044
_diffrn_reflns_limit_h_max 9
_diffrn_reflns_limit_h_min -9
_diffrn_reflns_limit_k_max 34
_diffrn_reflns_limit_k_min -33
_diffrn_reflns_limit_l_max 10
_diffrn_reflns_limit_l_min -12
_diffrn_reflns_number 10054
_diffrn_reflns_theta_full 27.878
_diffrn_reflns_theta_max 27.878
_diffrn_reflns_theta_min 2.825
_diffrn_standards_number 0
_exptl_absorpt_coefficient_mu 2.246
_exptl_absorpt_correction_T_max 0.60
_exptl_absorpt_correction_T_min 0.45
_exptl_absorpt_correction_type analytical
_exptl_absorpt_process_details
; 
 Analytical Absorption (De Meulenaer & Tompa, 1965) 
;
_exptl_crystal_colour colorless
_exptl_crystal_density_diffrn 1.726
_exptl_crystal_description block
_exptl_crystal_F_000 728
_exptl_crystal_size_max 0.39
_exptl_crystal_size_mid 0.26
_exptl_crystal_size_min 0.23
_refine_diff_density_max 0.52
_refine_diff_density_min -0.50
_refine_ls_extinction_method None
_refine_ls_goodness_of_fit_ref 1.0891
_refine_ls_hydrogen_treatment constr
_refine_ls_matrix_type full
_refine_ls_number_parameters 172
_refine_ls_number_reflns 1767
_refine_ls_number_restraints 0
_refine_ls_R_factor_all 0.0643
_refine_ls_R_factor_gt 0.0273
_refine_ls_shift/su_max 0.000572
_refine_ls_structure_factor_coef F
_refine_ls_weighting_details
;
 Method, part 1, Chebychev polynomial, (Watkin, 1994, Prince, 1982) 
 [weight] = 1.0/[A~0~*T~0~(x)+A~1~*T~1~(x) ... +A~n-1~]*T~n-1~(x)] 
 where A~i~ are the Chebychev coefficients listed below and x= Fcalc/Fmax 
 Method = Robust Weighting (Prince, 1982) 
 W = [weight] * [1-(deltaF/6*sigmaF)^2^]^2^ 
 A~i~ are: 
 0.567 0.166 0.309 
;
_refine_ls_weighting_scheme calc
_refine_ls_wR_factor_all 0.0542
_refine_ls_wR_factor_gt 0.0308
_refine_ls_wR_factor_ref 0.0308
_reflns_limit_h_max 7
_reflns_limit_h_min -9
_reflns_limit_k_max 34
_reflns_limit_k_min 0
_reflns_limit_l_max 12
_reflns_limit_l_min 0
_reflns_number_gt 1767
_reflns_number_total 3321
_reflns_threshold_expression I>3.0\s(I)
_oxford_diffrn_Wilson_B_factor 0.00
_oxford_diffrn_Wilson_scale 0.00
_oxford_refine_ls_scale 0.3130(5)
_oxford_structure_analysis_title 'new in P 21/c'
_cod_data_source_file ol062721usi20061107_083715.cif
_cod_data_source_block CRYSTALS_cif
_cod_depositor_comments
;
The following automatic conversions were performed:

'_symmetry_cell_setting' value 'Monoclinic' changed to 'monoclinic'
according to /home/saulius/struct/CIF-dictionaries/cif_core.dic
dictionary named 'cif_core.dic' version 2.4.1 from 2010-06-29.

Automatic conversion script
Id: cif_fix_values 1715 2011-07-08 13:25:40Z adriana 
;
_cod_original_sg_symbol_H-M 'P 1 21/c 1 '
_cod_original_formula_sum 'C14 H14 I1 N1 O3'
_cod_database_code 1505259

loop_
_symmetry_equiv_pos_as_xyz
x,y,z
-x,-y,-z
-x,y+1/2,-z+1/2
x,-y+1/2,z+1/2

loop_
_atom_site_label
_atom_site_type_symbol
_atom_site_fract_x
_atom_site_fract_y
_atom_site_fract_z
_atom_site_U_iso_or_equiv
_atom_site_occupancy
_atom_site_adp_type
_atom_site_refinement_flags_posn
I1 I 0.88319(4) 0.127806(13) 0.99838(4) 0.0552 1.0000 Uani .
O2 O 0.3815(4) 0.08178(11) 0.7739(4) 0.0418 1.0000 Uani .
C3 C -0.0630(6) 0.12283(15) 0.4833(5) 0.0340 1.0000 Uani .
O4 O -0.6861(5) 0.05525(13) 0.2929(4) 0.0560 1.0000 Uani .
C5 C 0.1606(6) 0.14925(16) 0.5607(5) 0.0347 1.0000 Uani .
C6 C 0.5726(6) 0.15561(15) 0.7784(5) 0.0369 1.0000 Uani .
O7 O 0.7488(5) 0.22903(13) 0.7599(5) 0.0592 1.0000 Uani .
N8 N 0.3625(6) 0.22183(13) 0.5649(5) 0.0414 1.0000 Uani .
C9 C 0.5768(7) 0.20378(16) 0.7063(6) 0.0411 1.0000 Uani .
C10 C -0.2411(6) 0.15059(16) 0.4631(6) 0.0409 1.0000 Uani .
C11 C -0.4783(6) 0.07500(16) 0.3511(5) 0.0382 1.0000 Uani .
C12 C 0.3535(9) 0.27124(18) 0.4852(8) 0.0663 1.0000 Uani .
C13 C -0.0976(6) 0.07229(15) 0.4340(5) 0.0381 1.0000 Uani .
C14 C 0.1650(6) 0.19526(15) 0.4965(5) 0.0383 1.0000 Uani .
C15 C -0.3036(6) 0.04747(15) 0.3679(5) 0.0405 1.0000 Uani .
C16 C -0.4483(6) 0.12617(18) 0.3956(5) 0.0436 1.0000 Uani .
C18 C 0.3736(6) 0.12898(16) 0.7072(5) 0.0344 1.0000 Uani .
C20 C -0.7300(8) 0.00319(18) 0.2396(7) 0.0585 1.0000 Uani .
C21 C 0.3169(10) 0.0819(2) 0.8921(8) 0.0712 1.0000 Uani .
H101 H -0.2195 0.1849 0.4968 0.0488 1.0000 Uiso R
H121 H 0.1990 0.2820 0.4028 0.0970 1.0000 Uiso R
H122 H 0.4385 0.2963 0.5759 0.0972 1.0000 Uiso R
H123 H 0.4196 0.2665 0.4232 0.0970 1.0000 Uiso R
H131 H 0.0201 0.0536 0.4438 0.0458 1.0000 Uiso R
H141 H 0.0299 0.2100 0.4030 0.0462 1.0000 Uiso R
H151 H -0.3238 0.0136 0.3355 0.0462 1.0000 Uiso R
H161 H -0.5664 0.1447 0.3825 0.0521 1.0000 Uiso R
H201 H -0.8805 -0.0052 0.2044 0.0879 1.0000 Uiso R
H202 H -0.6211 -0.0188 0.3374 0.0878 1.0000 Uiso R
H203 H -0.7252 -0.0025 0.1401 0.0877 1.0000 Uiso R
H211 H 0.3022 0.0473 0.9180 0.1099 1.0000 Uiso R
H212 H 0.4318 0.0984 1.0005 0.1100 1.0000 Uiso R
H213 H 0.1733 0.0994 0.8385 0.1099 1.0000 Uiso R

loop_
_atom_site_aniso_label
_atom_site_aniso_U_11
_atom_site_aniso_U_22
_atom_site_aniso_U_33
_atom_site_aniso_U_23
_atom_site_aniso_U_13
_atom_site_aniso_U_12
I1 0.03127(13) 0.0646(2) 0.04961(16) 0.00040(18) 0.01336(11) 0.00143(15)
O2 0.0385(14) 0.0366(16) 0.0474(16) 0.0119(13) 0.0241(13) 0.0043(12)
C3 0.0280(15) 0.035(2) 0.0359(17) 0.0055(17) 0.0172(14) 0.0037(15)
O4 0.0328(14) 0.0568(19) 0.068(2) -0.0054(17) 0.0244(15) -0.0089(13)
C5 0.0275(17) 0.039(2) 0.0347(18) 0.0006(17) 0.0172(15) 0.0036(15)
C6 0.0304(17) 0.037(2) 0.040(2) -0.0046(18) 0.0190(16) 0.0006(15)
O7 0.0443(16) 0.0506(18) 0.074(2) -0.0113(17) 0.0306(16) -0.0166(15)
N8 0.0416(17) 0.0322(18) 0.051(2) 0.0029(15) 0.0278(16) -0.0012(14)
C9 0.0382(19) 0.036(2) 0.048(2) -0.0133(19) 0.0255(18) -0.0087(17)
C10 0.0343(19) 0.036(2) 0.048(2) -0.0066(19) 0.0222(18) -0.0004(17)
C11 0.0242(16) 0.046(2) 0.0364(19) 0.0028(18) 0.0138(15) -0.0021(16)
C12 0.066(3) 0.041(2) 0.087(4) 0.016(3) 0.043(3) -0.001(2)
C13 0.0282(16) 0.036(2) 0.042(2) 0.0005(18) 0.0165(16) 0.0040(15)
C14 0.0357(18) 0.0287(19) 0.046(2) 0.0049(18) 0.0218(17) 0.0048(15)
C15 0.0345(18) 0.029(2) 0.042(2) 0.0013(17) 0.0141(17) 0.0008(15)
C16 0.0330(17) 0.048(2) 0.049(2) -0.001(2) 0.0236(17) 0.006(2)
C18 0.0314(16) 0.0342(19) 0.0374(18) -0.0034(19) 0.0206(14) 0.0014(17)
C20 0.047(2) 0.053(3) 0.059(3) 0.003(2) 0.023(2) -0.013(2)
C21 0.090(4) 0.072(4) 0.068(3) 0.017(3) 0.057(3) -0.001(3)

loop_
_atom_type_symbol
_atom_type_scat_dispersion_real
_atom_type_scat_dispersion_imag
_atom_type_scat_Cromer_Mann_a1
_atom_type_scat_Cromer_Mann_b1
_atom_type_scat_Cromer_Mann_a2
_atom_type_scat_Cromer_Mann_b2
_atom_type_scat_Cromer_Mann_a3
_atom_type_scat_Cromer_Mann_b3
_atom_type_scat_Cromer_Mann_a4
_atom_type_scat_Cromer_Mann_b4
_atom_type_scat_Cromer_Mann_c
_atom_type_scat_source
C 0.0033 0.0016 2.3100 20.8439 1.0200 10.2075 1.5886 0.5687 0.8650 51.6512 0.2156 'International Tables Vol C 4.2.6.8 and 6.1.1.4'
H 0.0000 0.0000 0.4930 10.5109 0.3229 26.1257 0.1402 3.1424 0.0408 57.7998 0.0030 'International Tables Vol C 4.2.6.8 and 6.1.1.4'
N 0.0061 0.0033 12.2126 0.0057 3.1322 9.8933 2.0125 28.9975 1.1663 0.5826 -11.5290 'International Tables Vol C 4.2.6.8 and 6.1.1.4'
O 0.0106 0.0060 3.0485 13.2771 2.2868 5.7011 1.5463 0.3239 0.8670 32.9089 0.2508 'International Tables Vol C 4.2.6.8 and 6.1.1.4'
I -0.4742 1.8119 20.1472 4.3470 18.9949 0.3814 7.5138 27.7660 2.2735 66.8776 4.0712 'International Tables Vol C 4.2.6.8 and 6.1.1.4'

loop_
_geom_angle_atom_site_label_1
_geom_angle_atom_site_label_2
_geom_angle_atom_site_label_3
_geom_angle
_geom_angle_publ_flag
C18 O2 C21 113.9(3) yes
C5 C3 C10 118.8(4) yes
C5 C3 C13 122.2(3) yes
C10 C3 C13 118.9(3) yes
C11 O4 C20 117.7(3) yes
C3 C5 C14 120.1(3) yes
C3 C5 C18 122.7(4) yes
C14 C5 C18 117.1(4) yes
I1 C6 C9 117.0(3) yes
I1 C6 C18 121.0(3) yes
C9 C6 C18 122.0(4) yes
C9 N8 C12 117.5(4) yes
C9 N8 C14 122.9(3) yes
C12 N8 C14 119.5(4) yes
C6 C9 N8 114.5(3) yes
C6 C9 O7 125.6(4) yes
N8 C9 O7 119.9(4) yes
C3 C10 C16 119.5(4) yes
C3 C10 H101 119.8 no
C16 C10 H101 120.7 no
O4 C11 C15 125.0(4) yes
O4 C11 C16 115.1(3) yes
C15 C11 C16 119.9(3) yes
N8 C12 H121 110.1 no
N8 C12 H122 110.1 no
H121 C12 H122 110.1 no
N8 C12 H123 108.0 no
H121 C12 H123 109.1 no
H122 C12 H123 109.5 no
C3 C13 C15 121.9(4) yes
C3 C13 H131 119.5 no
C15 C13 H131 118.6 no
N8 C14 C5 122.8(4) yes
N8 C14 H141 117.5 no
C5 C14 H141 119.7 no
C13 C15 C11 118.9(4) yes
C13 C15 H151 120.7 no
C11 C15 H151 120.4 no
C10 C16 C11 120.9(4) yes
C10 C16 H161 119.4 no
C11 C16 H161 119.7 no
C5 C18 C6 120.6(4) yes
C5 C18 O2 119.9(3) yes
C6 C18 O2 119.5(3) yes
O4 C20 H201 108.1 no
O4 C20 H202 110.6 no
H201 C20 H202 108.2 no
O4 C20 H203 110.9 no
H201 C20 H203 109.1 no
H202 C20 H203 109.9 no
O2 C21 H211 109.3 no
O2 C21 H212 109.8 no
H211 C21 H212 108.5 no
O2 C21 H213 110.8 no
H211 C21 H213 109.0 no
H212 C21 H213 109.4 no

loop_
_geom_bond_atom_site_label_1
_geom_bond_atom_site_label_2
_geom_bond_distance
_geom_bond_publ_flag
I1 C6 2.078(4) yes
O2 C18 1.366(5) yes
O2 C21 1.439(6) yes
C3 C5 1.499(5) yes
C3 C10 1.398(5) yes
C3 C13 1.370(6) yes
O4 C11 1.368(4) yes
O4 C20 1.416(6) yes
C5 C14 1.351(6) yes
C5 C18 1.423(5) yes
C6 C9 1.435(6) yes
C6 C18 1.370(5) yes
O7 C9 1.227(5) yes
N8 C9 1.394(5) yes
N8 C12 1.471(6) yes
N8 C14 1.365(5) yes
C10 C16 1.395(5) yes
C10 H101 0.931 no
C11 C15 1.388(5) yes
C11 C16 1.376(6) yes
C12 H121 0.951 no
C12 H122 0.951 no
C12 H123 0.960 no
C13 C15 1.395(5) yes
C13 H131 0.943 no
C14 H141 0.923 no
C15 H151 0.917 no
C16 H161 0.930 no
C20 H201 0.964 no
C20 H202 0.964 no
C20 H203 0.965 no
C21 H211 0.958 no
C21 H212 0.949 no
C21 H213 0.963 no

loop_
_cod_related_entry_id
_cod_related_entry_database
_cod_related_entry_code
1 ChemSpider 21151823
